data_2201254
loop_
_publ_author_name
'Kolitsch, Uwe'

_publ_section_title
;
Redetermination of potassium chlorochromate, KCrO~3~Cl
;
_journal_name_full 'Acta Crystallographica, Section E'
_journal_page_first i105
_journal_page_last i107
_journal_paper_doi 10.1107/S1600536802019396
_journal_volume 58
_journal_year 2002
_chemical_formula_iupac 'K Cr O3 Cl'
_chemical_formula_structural 'K Cr O3 Cl'
_chemical_formula_sum 'Cl Cr K O3'
_chemical_formula_weight 174.55
_chemical_name_common 'potassium chlorochromate'
_space_group_IT_number 14
_symmetry_cell_setting monoclinic
_symmetry_space_group_name_Hall '-P 2ybc'
_symmetry_space_group_name_H-M 'P 1 21/c 1'
_cell_angle_alpha 90.00
_cell_angle_beta 91.40(3)
_cell_angle_gamma 90.00
_cell_formula_units_Z 4
_cell_length_a 7.838(2)
_cell_length_b 7.4930(10)
_cell_length_c 7.812(2)
_cell_measurement_temperature 293(2)
_cell_volume 458.66(18)
_diffrn_ambient_temperature 293(2)
_exptl_crystal_density_diffrn 2.528
_cod_original_sg_symbol_H-M 'P 21/c'
_cod_database_code 2201254

loop_
_symmetry_equiv_pos_as_xyz
'x, y, z'
'-x, y+1/2, -z+1/2'
'-x, -y, -z'
'x, -y-1/2, z-1/2'

loop_
_atom_site_label
_atom_site_fract_x
_atom_site_fract_y
_atom_site_fract_z
_atom_site_U_iso_or_equiv
_atom_site_adp_type
_atom_site_calc_flag
_atom_site_refinement_flags
_atom_site_occupancy
_atom_site_disorder_assembly
_atom_site_disorder_group
_atom_site_type_symbol
K 0.30127(8) 0.63961(7) 0.86872(6) 0.03601(19) Uani d . 1 . . K
Cr 0.28241(5) 0.12435(4) 0.87486(4) 0.02481(16) Uani d . 1 . . Cr
Cl 0.04765(8) 0.28306(8) 0.85952(8) 0.0406(2) Uani d . 1 . . Cl
O1 0.4366(2) 0.2626(2) 0.8906(3) 0.0479(5) Uani d . 1 . . O
O2 0.2965(2) 0.0072(2) 0.7049(2) 0.0457(5) Uani d . 1 . . O
O3 0.2764(3) -0.0052(2) 1.0374(2) 0.0493(5) Uani d . 1 . . O

loop_
_atom_site_aniso_label
_atom_site_aniso_U_11
_atom_site_aniso_U_22
_atom_site_aniso_U_33
_atom_site_aniso_U_12
_atom_site_aniso_U_13
_atom_site_aniso_U_23
K 0.0489(4) 0.0303(3) 0.0287(3) -0.0019(2) -0.0029(3) -0.00078(18)
Cr 0.0256(3) 0.0236(2) 0.0252(2) -0.00018(13) 0.00016(17) -0.00001(12)
Cl 0.0309(3) 0.0416(4) 0.0491(4) 0.0069(2) -0.0001(3) -0.0004(3)
O1 0.0342(10) 0.0367(10) 0.0724(13) -0.0082(8) -0.0048(9) -0.0026(9)
O2 0.0501(12) 0.0480(11) 0.0388(9) 0.0106(9) -0.0010(8) -0.0146(8)
O3 0.0530(12) 0.0519(12) 0.0435(10) 0.0119(9) 0.0096(9) 0.0195(9)

loop_
_geom_bond_atom_site_label_1
_geom_bond_atom_site_label_2
_geom_bond_site_symmetry_2
_geom_bond_distance
_geom_bond_publ_flag
K O3 4_565 2.7798(18) yes
K O1 3_667 2.847(2) yes
K O2 4_566 2.8485(18) yes
K O3 1_565 2.979(2) yes
K O1 . 3.0210(19) yes
K O2 1_565 3.037(2) yes
K O1 2_656 3.063(2) yes
K Cl . 3.3297(9) yes
K O2 2_656 3.368(2) yes
K Cl 2_556 3.4023(13) yes
K Cl 3_567 3.5505(14) yes
K Cr 1_565 3.6356(8) ?
Cr O1 . 1.5938(18) yes
Cr O2 . 1.5977(16) yes
Cr O3 . 1.5997(17) yes
Cr Cl . 2.1916(8) yes
Cr K 1_545 3.6356(8) ?
Cr K 2_646 3.8191(14) ?
Cl K 2_546 3.4023(13) ?
Cl K 3_567 3.5505(14) ?
O1 K 3_667 2.847(2) ?
O1 K 2_646 3.063(2) ?
O2 K 4_565 2.8485(18) ?
O2 K 1_545 3.037(2) ?
O2 K 2_646 3.368(2) ?
O3 K 4_566 2.7798(18) ?
O3 K 1_545 2.979(2) ?
